data_2202923
loop_
_publ_author_name
'Mirza, Hameed. A'
'Farah, Abdiaziz A'
'Stynes, Dennis. V'
'Lever, A. B. P'

_publ_section_title
;
 Binuclear
 <i>trans</i>-\m-pyrazine-bis[bromotetrapyridineruthenium(II)]
 dihexafluorophosphate dimethylformamide disolvate
;
_journal_issue 8
_journal_name_full 'Acta Crystallographica Section E'
_journal_page_first m679
_journal_page_last m680
_journal_paper_doi 10.1107/S1600536803016398
_journal_volume 59
_journal_year 2003
_chemical_formula_iupac '[Ru2 Br2 (C4 H4 N2) (C5 H5 N1)8] (P F6)2, 2C3 H7 N O'
_chemical_formula_moiety 'C44 H44 Br2 N10 Ru2 2+, 2P F6 1-, 2C3 H7 N O'
_chemical_formula_sum 'C50 H58 Br2 F12 N12 O2 P2 Ru2'
_chemical_formula_weight 1510.98
_space_group_IT_number 15
_symmetry_cell_setting monoclinic
_symmetry_space_group_name_Hall '-C 2yc'
_symmetry_space_group_name_H-M 'C 1 2/c 1'
_atom_sites_solution_hydrogens geom
_atom_sites_solution_primary direct
_atom_sites_solution_secondary difmap
_cell_angle_alpha 90
_cell_angle_beta 90.5609(12)
_cell_angle_gamma 90
_cell_formula_units_Z 4
_cell_length_a 19.0401(4)
_cell_length_b 14.6334(4)
_cell_length_c 21.2490(5)
_cell_measurement_reflns_used 42564
_cell_measurement_temperature 293(2)
_cell_measurement_theta_max 27.5
_cell_measurement_theta_min 2.6
_cell_volume 5920.1(2)
_computing_cell_refinement 'DENZO-SMN (Otwinowski & Minor, 1997)'
_computing_data_collection 'COLLECT (Nonius, 1997-2001)'
_computing_data_reduction DENZO-SMN
_computing_molecular_graphics 'SHELXTL (Sheldrick 1999)'
_computing_publication_material SHELXTL
_computing_structure_refinement 'SHELXL97 (Sheldrick, 1997)'
_computing_structure_solution 'SHELXS97 (Sheldrick, 1990)'
_diffrn_ambient_temperature 293(2)
_diffrn_measured_fraction_theta_full 0.990
_diffrn_measured_fraction_theta_max 0.990
_diffrn_measurement_device_type 'Nonius KappaCCD'
_diffrn_measurement_method '\f scans, and \w scans with \k offsets'
_diffrn_radiation_monochromator graphite
_diffrn_radiation_source 'fine-focus sealed tube'
_diffrn_radiation_type MoK\a
_diffrn_radiation_wavelength 0.71073
_diffrn_reflns_av_R_equivalents 0.046
_diffrn_reflns_av_sigmaI/netI 0.058
_diffrn_reflns_limit_h_max 24
_diffrn_reflns_limit_h_min -24
_diffrn_reflns_limit_k_max 18
_diffrn_reflns_limit_k_min -18
_diffrn_reflns_limit_l_max 27
_diffrn_reflns_limit_l_min -27
_diffrn_reflns_number 21516
_diffrn_reflns_theta_full 27.5
_diffrn_reflns_theta_max 27.5
_diffrn_reflns_theta_min 2.9
_diffrn_standards_decay_% 0
_diffrn_standards_number 0
_exptl_absorpt_coefficient_mu 2.002
_exptl_absorpt_correction_T_max 0.961
_exptl_absorpt_correction_T_min 0.715
_exptl_absorpt_correction_type multi-scan
_exptl_absorpt_process_details '(DENZO-SMN; Otwinowski & Minor, 1997)'
_exptl_crystal_colour 'dark red'
_exptl_crystal_density_diffrn 1.695
_exptl_crystal_density_method 'not measured'
_exptl_crystal_description prism
_exptl_crystal_F_000 3016
_exptl_crystal_size_max 0.18
_exptl_crystal_size_mid 0.10
_exptl_crystal_size_min 0.02
_refine_diff_density_max 0.48
_refine_diff_density_min -0.90
_refine_ls_extinction_coef none
_refine_ls_extinction_method none
_refine_ls_goodness_of_fit_ref 1.07
_refine_ls_hydrogen_treatment constr
_refine_ls_matrix_type full
_refine_ls_number_parameters 341
_refine_ls_number_reflns 6741
_refine_ls_number_restraints 4
_refine_ls_restrained_S_all 1.07
_refine_ls_R_factor_all 0.055
_refine_ls_R_factor_gt 0.042
_refine_ls_shift/su_max 0.001
_refine_ls_shift/su_mean 0.000
_refine_ls_structure_factor_coef Fsqd
_refine_ls_weighting_details 'calc w = 1/[\s^2^(Fo^2^)+(0.0569P)^2^+4.3116P] where P = (Fo^2^+2Fc^2^)/3'
_refine_ls_weighting_scheme calc
_refine_ls_wR_factor_gt 0.108
_refine_ls_wR_factor_ref 0.115
_reflns_number_gt 5561
_reflns_number_total 6741
_reflns_threshold_expression I>2\s(I)
_cod_data_source_file tk6120.cif
_cod_data_source_block I
_cod_original_sg_symbol_H-M 'C 2/c'
_cod_database_code 2202923
_cod_database_fobs_code 2202923

loop_
_symmetry_equiv_pos_as_xyz
'x, y, z'
'-x, y, -z+1/2'
'x+1/2, y+1/2, z'
'-x+1/2, y+1/2, -z+1/2'
'-x, -y, -z'
'x, -y, z-1/2'
'-x+1/2, -y+1/2, -z'
'x+1/2, -y+1/2, z-1/2'

loop_
_atom_site_label
_atom_site_fract_x
_atom_site_fract_y
_atom_site_fract_z
_atom_site_U_iso_or_equiv
_atom_site_adp_type
_atom_site_calc_flag
_atom_site_refinement_flags
_atom_site_occupancy
_atom_site_disorder_assembly
_atom_site_disorder_group
_atom_site_type_symbol
Br1 0.323952(19) 0.36001(3) 0.266899(16) 0.03966(11) Uani d . 1 . . Br
Ru1 0.294415(12) 0.314466(18) 0.153748(12) 0.02643(9) Uani d . 1 . . Ru
P1 -0.00851(5) 0.28739(7) 0.05085(5) 0.0403(2) Uani d D 1 . . P
F1A 0.01396(18) 0.2068(2) 0.0051(2) 0.0811(11) Uani d P 0.91 . . F
F2A 0.04451(16) 0.2475(3) 0.10225(18) 0.0836(12) Uani d P 0.91 . . F
F3A -0.03014(19) 0.3654(2) 0.09742(18) 0.0781(10) Uani d P 0.91 . . F
F4A -0.06082(16) 0.3261(3) -0.00082(18) 0.0843(12) Uani d P 0.91 . . F
F1B -0.0229(19) 0.255(3) -0.0198(7) 0.069(8) Uiso d PD 0.09 . . F
F2B 0.0471(10) 0.2075(13) 0.0574(14) 0.042(5) Uiso d PD 0.09 . . F
F3B 0.0214(19) 0.321(3) 0.1174(9) 0.070(9) Uiso d PD 0.09 . . F
F4B -0.0550(13) 0.3781(13) 0.0442(16) 0.056(7) Uiso d PD 0.09 . . F
F5 0.05360(12) 0.34935(17) 0.02347(12) 0.0518(6) Uani d . 1 . . F
F6 -0.06946(13) 0.2253(2) 0.07838(15) 0.0644(7) Uani d . 1 . . F
N1 0.20645(14) 0.2482(2) 0.19077(13) 0.0324(6) Uani d . 1 . . N
N2 0.35535(14) 0.19496(19) 0.16546(14) 0.0320(6) Uani d . 1 . . N
N3 0.38489(14) 0.3855(2) 0.12560(13) 0.0307(6) Uani d . 1 . . N
N4 0.23714(14) 0.43628(19) 0.14201(13) 0.0307(6) Uani d . 1 . . N
N5 0.26864(13) 0.27619(18) 0.06217(12) 0.0269(5) Uani d . 1 . . N
C1 0.16471(18) 0.2920(3) 0.23229(17) 0.0384(8) Uani d . 1 . . C
H1 0.1729 0.3550 0.2402 0.046 Uiso d R 1 . . H
C2 0.1102(2) 0.2485(4) 0.2643(2) 0.0524(11) Uani d . 1 . . C
H2 0.0819 0.2813 0.2931 0.063 Uiso d R 1 . . H
C3 0.0983(2) 0.1575(4) 0.2534(2) 0.0574(13) Uani d . 1 . . C
H3 0.0626 0.1258 0.2754 0.069 Uiso d R 1 . . H
C4 0.1388(2) 0.1127(3) 0.2099(2) 0.0515(11) Uani d . 1 . . C
H4 0.1303 0.0501 0.2008 0.062 Uiso d R 1 . . H
C5 0.19202(19) 0.1592(3) 0.17967(19) 0.0394(8) Uani d . 1 . . C
H5 0.2194 0.1272 0.1498 0.047 Uiso d R 1 . . H
C6 0.35035(19) 0.1445(3) 0.21843(19) 0.0392(8) Uani d . 1 . . C
H6 0.3194 0.1642 0.2505 0.047 Uiso d R 1 . . H
C7 0.3889(2) 0.0650(3) 0.2278(2) 0.0506(10) Uani d . 1 . . C
H7 0.3840 0.0311 0.2656 0.061 Uiso d R 1 . . H
C8 0.4340(3) 0.0360(3) 0.1823(2) 0.0590(12) Uani d . 1 . . C
H8 0.4602 -0.0188 0.1876 0.071 Uiso d R 1 . . H
C9 0.4405(2) 0.0874(3) 0.1286(2) 0.0551(11) Uani d . 1 . . C
H9 0.4719 0.0694 0.0964 0.066 Uiso d R 1 . . H
C10 0.4009(2) 0.1660(3) 0.12217(19) 0.0426(9) Uani d . 1 . . C
H10 0.4062 0.2013 0.0850 0.051 Uiso d R 1 . . H
C11 0.44568(17) 0.3750(3) 0.15845(17) 0.0372(8) Uani d . 1 . . C
H11 0.4482 0.3290 0.1899 0.045 Uiso d R 1 . . H
C12 0.50432(18) 0.4289(3) 0.1481(2) 0.0448(9) Uani d . 1 . . C
H12 0.5460 0.4196 0.1721 0.054 Uiso d R 1 . . H
C13 0.50156(19) 0.4958(3) 0.10305(19) 0.0442(9) Uani d . 1 . . C
H13 0.5406 0.5348 0.0962 0.053 Uiso d R 1 . . H
C14 0.44085(19) 0.5053(3) 0.06793(18) 0.0399(8) Uani d . 1 . . C
H14 0.4383 0.5499 0.0355 0.048 Uiso d R 1 . . H
C15 0.38409(17) 0.4498(2) 0.07970(15) 0.0324(7) Uani d . 1 . . C
H15 0.3428 0.4572 0.0548 0.039 Uiso d R 1 . . H
C16 0.26637(18) 0.5171(2) 0.15867(16) 0.0345(7) Uani d . 1 . . C
H16 0.3096 0.5165 0.1814 0.041 Uiso d R 1 . . H
C17 0.2364(2) 0.6003(3) 0.1442(2) 0.0458(9) Uani d . 1 . . C
H17 0.2588 0.6555 0.1567 0.055 Uiso d R 1 . . H
C18 0.1732(2) 0.6028(3) 0.1110(2) 0.0536(10) Uani d . 1 . . C
H18 0.1522 0.6593 0.0994 0.064 Uiso d R 1 . . H
C19 0.1419(2) 0.5212(3) 0.0958(2) 0.0469(9) Uani d . 1 . . C
H19 0.0978 0.5205 0.0743 0.056 Uiso d R 1 . . H
C20 0.17450(18) 0.4406(3) 0.11142(17) 0.0357(7) Uani d . 1 . . C
H20 0.1520 0.3849 0.1002 0.043 Uiso d R 1 . . H
C21 0.20344(16) 0.2471(2) 0.04590(15) 0.0287(6) Uani d . 1 . . C
H21 0.1685 0.2444 0.0774 0.034 Uiso d R 1 . . H
C22 0.18596(16) 0.2217(2) -0.01457(16) 0.0298(6) Uani d . 1 . . C
H22 0.1394 0.2014 -0.0229 0.036 Uiso d R 1 . . H

loop_
_atom_site_aniso_label
_atom_site_aniso_U_11
_atom_site_aniso_U_22
_atom_site_aniso_U_33
_atom_site_aniso_U_12
_atom_site_aniso_U_13
_atom_site_aniso_U_23
Br1 0.0421(2) 0.0472(2) 0.02950(19) -0.00843(15) -0.00730(15) -0.00066(15)
Ru1 0.02395(14) 0.02955(15) 0.02571(15) -0.00255(9) -0.00417(10) 0.00040(10)
P1 0.0318(4) 0.0449(6) 0.0442(5) 0.0007(4) 0.0019(4) -0.0018(4)
F1A 0.069(2) 0.063(2) 0.112(3) -0.0135(17) 0.042(2) -0.032(2)
F2A 0.0494(16) 0.123(3) 0.079(2) 0.0046(19) -0.0102(16) 0.044(2)
F3A 0.084(2) 0.066(2) 0.085(2) -0.0133(17) 0.034(2) -0.0324(18)
F4A 0.0462(16) 0.132(3) 0.075(2) -0.0038(19) -0.0168(16) 0.038(2)
F5 0.0422(12) 0.0551(15) 0.0582(15) -0.0093(11) 0.0046(11) 0.0005(12)
F6 0.0452(13) 0.0613(16) 0.087(2) -0.0041(12) 0.0202(13) 0.0031(15)
N1 0.0287(13) 0.0381(16) 0.0303(14) -0.0024(12) -0.0044(11) 0.0027(12)
N2 0.0292(13) 0.0336(15) 0.0331(15) -0.0002(11) -0.0048(12) 0.0031(12)
N3 0.0267(12) 0.0355(15) 0.0299(14) -0.0022(11) -0.0043(11) -0.0001(12)
N4 0.0296(13) 0.0319(15) 0.0305(14) -0.0020(11) -0.0034(11) -0.0033(11)
N5 0.0253(12) 0.0268(13) 0.0285(13) 0.0022(10) -0.0014(10) 0.0011(11)
C1 0.0326(16) 0.051(2) 0.0313(17) -0.0002(15) 0.0014(14) 0.0029(15)
C2 0.0323(18) 0.083(3) 0.043(2) 0.002(2) 0.0041(16) 0.016(2)
C3 0.0309(19) 0.076(3) 0.065(3) -0.013(2) -0.0075(19) 0.034(3)
C4 0.041(2) 0.049(2) 0.064(3) -0.0176(18) -0.023(2) 0.021(2)
C5 0.0360(18) 0.0370(19) 0.045(2) -0.0071(15) -0.0128(16) 0.0106(16)
C6 0.0371(18) 0.041(2) 0.040(2) 0.0030(15) -0.0034(15) 0.0060(16)
C7 0.057(2) 0.047(2) 0.048(2) 0.0108(19) -0.0066(19) 0.0144(19)
C8 0.064(3) 0.051(3) 0.062(3) 0.024(2) -0.006(2) 0.008(2)
C9 0.051(2) 0.061(3) 0.053(3) 0.023(2) -0.003(2) 0.000(2)
C10 0.0383(19) 0.047(2) 0.042(2) 0.0066(16) -0.0030(16) 0.0036(17)
C11 0.0294(16) 0.046(2) 0.0360(18) -0.0071(14) -0.0069(14) 0.0035(16)
C12 0.0286(16) 0.058(2) 0.048(2) -0.0094(16) -0.0098(16) 0.0005(19)
C13 0.0329(17) 0.053(2) 0.047(2) -0.0130(17) -0.0008(16) 0.0040(18)
C14 0.0393(18) 0.044(2) 0.0365(18) -0.0083(16) -0.0002(15) 0.0037(16)
C15 0.0312(15) 0.0376(18) 0.0285(16) -0.0045(14) -0.0030(13) 0.0010(14)
C16 0.0374(17) 0.0328(18) 0.0332(17) -0.0035(14) -0.0006(14) -0.0044(14)
C17 0.053(2) 0.035(2) 0.049(2) -0.0008(17) -0.0005(18) -0.0007(17)
C18 0.058(2) 0.042(2) 0.061(3) 0.0122(19) -0.007(2) 0.005(2)
C19 0.046(2) 0.049(2) 0.046(2) 0.0112(18) -0.0099(18) -0.0061(18)
C20 0.0345(16) 0.0360(18) 0.0364(18) 0.0024(14) -0.0081(14) -0.0048(15)
C21 0.0253(14) 0.0303(17) 0.0304(16) -0.0018(12) -0.0010(12) -0.0024(13)
C22 0.0245(14) 0.0319(16) 0.0328(16) -0.0025(12) -0.0027(12) 0.0001(14)

loop_
_atom_type_symbol
_atom_type_description
_atom_type_scat_dispersion_real
_atom_type_scat_dispersion_imag
_atom_type_scat_source
C C 0.0033 0.0016 'International Tables Vol C Tables 4.2.6.8 and 6.1.1.4'
H H 0.0000 0.0000 'International Tables Vol C Tables 4.2.6.8 and 6.1.1.4'
N N 0.0061 0.0033 'International Tables Vol C Tables 4.2.6.8 and 6.1.1.4'
O O 0.0106 0.0060 'International Tables Vol C Tables 4.2.6.8 and 6.1.1.4'
F F 0.0171 0.0103 'International Tables Vol C Tables 4.2.6.8 and 6.1.1.4'
P P 0.1023 0.0942 'International Tables Vol C Tables 4.2.6.8 and 6.1.1.4'
Br Br -0.2901 2.4595 'International Tables Vol C Tables 4.2.6.8 and 6.1.1.4'
Ru Ru -1.2594 0.8363 'International Tables Vol C Tables 4.2.6.8 and 6.1.1.4'

loop_
_geom_angle_atom_site_label_1
_geom_angle_atom_site_label_2
_geom_angle_atom_site_label_3
_geom_angle_site_symmetry_1
_geom_angle
_geom_angle_publ_flag
N1 Ru1 N2 . 90.73(11) yes
N1 Ru1 N3 . 174.38(11) yes
N1 Ru1 N4 . 91.22(11) yes
N1 Ru1 N5 . 92.55(10) yes
N2 Ru1 N3 . 89.54(11) yes
N2 Ru1 N4 . 177.91(10) yes
N2 Ru1 N5 . 90.66(11) yes
N3 Ru1 N4 . 88.44(11) yes
N3 Ru1 N5 . 93.06(10) yes
N4 Ru1 N5 . 90.00(10) yes
N1 Ru1 Br1 . 86.38(8) yes
N2 Ru1 Br1 . 89.40(8) yes
N3 Ru1 Br1 . 88.02(8) yes
N4 Ru1 Br1 . 89.98(8) yes
N5 Ru1 Br1 . 178.92(7) yes
F3A P1 F4A . 90.6(2) ?
F3A P1 F6 . 89.27(16) ?
F4A P1 F6 . 90.18(17) ?
F2B P1 F6 . 92.0(9) ?
F3A P1 F1A . 178.6(3) ?
F4A P1 F1A . 90.7(2) ?
F6 P1 F1A . 90.15(16) ?
F3A P1 F2A . 90.1(2) ?
F4A P1 F2A . 179.3(3) ?
F6 P1 F2A . 89.91(17) ?
F1A P1 F2A . 88.6(3) ?
F2B P1 F1B . 88.4(18) ?
F6 P1 F1B . 93.3(12) ?
F2B P1 F3B . 85.2(18) ?
F6 P1 F3B . 96.0(13) ?
F1B P1 F3B . 168.9(19) ?
F2B P1 F4B . 171.5(14) ?
F6 P1 F4B . 95.9(10) ?
F1B P1 F4B . 94.2(19) ?
F3B P1 F4B . 90.9(19) ?
F3A P1 F5 . 90.93(16) ?
F4A P1 F5 . 90.43(16) ?
F2B P1 F5 . 87.4(9) ?
F6 P1 F5 . 179.36(17) ?
F1A P1 F5 . 89.64(15) ?
F2A P1 F5 . 89.48(16) ?
F1B P1 F5 . 87.0(12) ?
F3B P1 F5 . 83.7(13) ?
F4B P1 F5 . 84.7(10) ?
C5 N1 C1 . 116.7(3) ?
C5 N1 Ru1 . 122.8(2) ?
C1 N1 Ru1 . 120.1(2) ?
C10 N2 C6 . 116.8(3) ?
C10 N2 Ru1 . 122.7(2) ?
C6 N2 Ru1 . 120.5(2) ?
C11 N3 C15 . 116.9(3) ?
C11 N3 Ru1 . 119.7(2) ?
C15 N3 Ru1 . 123.0(2) ?
C16 N4 C20 . 116.3(3) ?
C16 N4 Ru1 . 119.9(2) ?
C20 N4 Ru1 . 123.3(2) ?
C22 N5 C21 7 114.3(3) ?
C22 N5 Ru1 7 123.6(2) ?
C21 N5 Ru1 . 122.1(2) ?
N1 C1 C2 . 123.0(4) ?
N1 C1 H1 . 118.6 ?
C2 C1 H1 . 118.5 ?
C3 C2 C1 . 118.8(4) ?
C3 C2 H2 . 120.5 ?
C1 C2 H2 . 120.7 ?
C2 C3 C4 . 118.9(4) ?
C2 C3 H3 . 120.6 ?
C4 C3 H3 . 120.5 ?
C3 C4 C5 . 119.7(4) ?
C3 C4 H4 . 120.0 ?
C5 C4 H4 . 120.3 ?
N1 C5 C4 . 122.8(4) ?
N1 C5 H5 . 118.7 ?
C4 C5 H5 . 118.5 ?
N2 C6 C7 . 122.4(4) ?
N2 C6 H6 . 118.8 ?
C7 C6 H6 . 118.8 ?
C8 C7 C6 . 119.6(4) ?
C8 C7 H7 . 120.3 ?
C6 C7 H7 . 120.1 ?
C7 C8 C9 . 118.6(4) ?
C7 C8 H8 . 120.7 ?
C9 C8 H8 . 120.7 ?
C8 C9 C10 . 119.1(4) ?
C8 C9 H9 . 120.5 ?
C10 C9 H9 . 120.5 ?
N2 C10 C9 . 123.5(4) ?
N2 C10 H10 . 118.3 ?
C9 C10 H10 . 118.2 ?
N3 C11 C12 . 122.7(3) ?
N3 C11 H11 . 118.6 ?
C12 C11 H11 . 118.7 ?
C13 C12 C11 . 119.4(3) ?
C13 C12 H12 . 120.3 ?
C11 C12 H12 . 120.3 ?
C12 C13 C14 . 118.5(3) ?
C12 C13 H13 . 120.8 ?
C14 C13 H13 . 120.7 ?
C13 C14 C15 . 119.9(4) ?
C13 C14 H14 . 120.0 ?
C15 C14 H14 . 120.1 ?
N3 C15 C14 . 122.5(3) ?
N3 C15 H15 . 118.9 ?
C14 C15 H15 . 118.7 ?
N4 C16 C17 . 123.1(3) ?
N4 C16 H16 . 118.4 ?
C17 C16 H16 . 118.5 ?
C16 C17 C18 . 119.3(4) ?
C16 C17 H17 . 120.4 ?
C18 C17 H17 . 120.3 ?
C19 C18 C17 . 118.1(4) ?
C19 C18 H18 . 121.0 ?
C17 C18 H18 . 120.9 ?
C20 C19 C18 . 119.7(4) ?
C20 C19 H19 . 120.1 ?
C18 C19 H19 . 120.2 ?
N4 C20 C19 . 123.4(3) ?
N4 C20 H20 . 118.3 ?
C19 C20 H20 . 118.3 ?
N5 C21 C22 . 122.5(3) ?
N5 C21 H21 . 118.7 ?
C22 C21 H21 . 118.8 ?
N5 C22 C21 7 123.2(3) ?
N5 C22 H22 7 118.3 ?
C21 C22 H22 . 118.4 ?

loop_
_geom_bond_atom_site_label_1
_geom_bond_atom_site_label_2
_geom_bond_site_symmetry_2
_geom_bond_distance
_geom_bond_publ_flag
Ru1 Br1 . 2.5524(4) yes
Ru1 N1 . 2.095(3) yes
Ru1 N2 . 2.112(3) yes
Ru1 N3 . 2.103(3) yes
Ru1 N4 . 2.103(3) yes
Ru1 N5 . 2.079(3) yes
P1 F1A . 1.591(3) ?
P1 F2A . 1.591(3) ?
P1 F3A . 1.569(3) ?
P1 F4A . 1.580(3) ?
P1 F1B . 1.595(10) ?
P1 F2B . 1.582(10) ?
P1 F3B . 1.597(10) ?
P1 F4B . 1.601(10) ?
P1 F5 . 1.604(2) ?
P1 F6 . 1.590(3) ?
N1 C5 . 1.351(5) ?
N1 C1 . 1.354(5) ?
N2 C10 . 1.339(5) ?
N2 C6 . 1.350(5) ?
N3 C11 . 1.354(4) ?
N3 C15 . 1.356(4) ?
N4 C16 . 1.353(4) ?
N4 C20 . 1.354(4) ?
N5 C22 7 1.337(4) ?
N5 C21 . 1.354(4) ?
C1 C2 . 1.400(5) ?
C1 H1 . 0.9500 ?
C2 C3 . 1.370(7) ?
C2 H2 . 0.9499 ?
C3 C4 . 1.376(7) ?
C3 H3 . 0.9501 ?
C4 C5 . 1.384(5) ?
C4 H4 . 0.9499 ?
C5 H5 . 0.9500 ?
C6 C7 . 1.389(5) ?
C6 H6 . 0.9501 ?
C7 C8 . 1.367(7) ?
C7 H7 . 0.9499 ?
C8 C9 . 1.373(7) ?
C8 H8 . 0.9500 ?
C9 C10 . 1.381(6) ?
C9 H9 . 0.9500 ?
C10 H10 . 0.9500 ?
C11 C12 . 1.386(5) ?
C11 H11 . 0.9500 ?
C12 C13 . 1.370(6) ?
C12 H12 . 0.9501 ?
C13 C14 . 1.377(5) ?
C13 H13 . 0.9502 ?
C14 C15 . 1.376(5) ?
C14 H14 . 0.9499 ?
C15 H15 . 0.9500 ?
C16 C17 . 1.379(5) ?
C16 H16 . 0.9500 ?
C17 C18 . 1.389(6) ?
C17 H17 . 0.9500 ?
C18 C19 . 1.372(6) ?
C18 H18 . 0.9499 ?
C19 C20 . 1.374(5) ?
C19 H19 . 0.9500 ?
C20 H20 . 0.9499 ?
C21 C22 . 1.375(5) ?
C21 H21 . 0.9500 ?
C22 N5 7 1.337(4) ?
C22 H22 . 0.9499 ?

loop_
_geom_torsion_atom_site_label_1
_geom_torsion_atom_site_label_2
_geom_torsion_atom_site_label_3
_geom_torsion_atom_site_label_4
_geom_torsion_site_symmetry_1
_geom_torsion_site_symmetry_4
_geom_torsion
N5 Ru1 N1 C5 . . 54.0(3)
N4 Ru1 N1 C5 . . 144.1(3)
N2 Ru1 N1 C5 . . -36.7(3)
Br1 Ru1 N1 C5 . . -126.0(3)
N5 Ru1 N1 C1 . . -132.2(3)
N4 Ru1 N1 C1 . . -42.1(3)
N2 Ru1 N1 C1 . . 137.1(3)
Br1 Ru1 N1 C1 . . 47.8(2)
N5 Ru1 N2 C10 . . 45.9(3)
N1 Ru1 N2 C10 . . 138.5(3)
N3 Ru1 N2 C10 . . -47.2(3)
Br1 Ru1 N2 C10 . . -135.2(3)
N5 Ru1 N2 C6 . . -135.0(3)
N1 Ru1 N2 C6 . . -42.4(3)
N3 Ru1 N2 C6 . . 131.9(3)
Br1 Ru1 N2 C6 . . 43.9(3)
N5 Ru1 N3 C11 . . -135.5(3)
N4 Ru1 N3 C11 . . 134.6(3)
N2 Ru1 N3 C11 . . -44.8(3)
Br1 Ru1 N3 C11 . . 44.6(3)
N5 Ru1 N3 C15 . . 52.0(3)
N4 Ru1 N3 C15 . . -37.9(3)
N2 Ru1 N3 C15 . . 142.6(3)
Br1 Ru1 N3 C15 . . -128.0(3)
N5 Ru1 N4 C16 . . -131.4(3)
N1 Ru1 N4 C16 . . 136.1(3)
N3 Ru1 N4 C16 . . -38.3(3)
Br1 Ru1 N4 C16 . . 49.7(2)
N5 Ru1 N4 C20 . . 40.5(3)
N1 Ru1 N4 C20 . . -52.1(3)
N3 Ru1 N4 C20 . . 133.5(3)
Br1 Ru1 N4 C20 . . -138.4(3)
N1 Ru1 N5 C22 . 7 -162.8(3)
N4 Ru1 N5 C22 . 7 105.9(3)
N3 Ru1 N5 C22 . 7 17.5(3)
N2 Ru1 N5 C22 . 7 -72.1(3)
N1 Ru1 N5 C21 . . 17.5(3)
N4 Ru1 N5 C21 . . -73.8(3)
N3 Ru1 N5 C21 . . -162.2(3)
N2 Ru1 N5 C21 . . 108.2(3)
C5 N1 C1 C2 . . 1.8(5)
Ru1 N1 C1 C2 . . -172.3(3)
N1 C1 C2 C3 . . 0.1(6)
C1 C2 C3 C4 . . -2.0(6)
C2 C3 C4 C5 . . 2.0(6)
C1 N1 C5 C4 . . -1.8(5)
Ru1 N1 C5 C4 . . 172.1(3)
C3 C4 C5 N1 . . 0.0(6)
C10 N2 C6 C7 . . -1.6(5)
Ru1 N2 C6 C7 . . 179.3(3)
N2 C6 C7 C8 . . 0.4(6)
C6 C7 C8 C9 . . 0.6(7)
C7 C8 C9 C10 . . -0.4(7)
C6 N2 C10 C9 . . 1.8(6)
Ru1 N2 C10 C9 . . -179.1(3)
C8 C9 C10 N2 . . -0.9(7)
C15 N3 C11 C12 . . 2.3(5)
Ru1 N3 C11 C12 . . -170.7(3)
N3 C11 C12 C13 . . 0.0(6)
C11 C12 C13 C14 . . -2.0(6)
C12 C13 C14 C15 . . 1.7(6)
C11 N3 C15 C14 . . -2.6(5)
Ru1 N3 C15 C14 . . 170.2(3)
C13 C14 C15 N3 . . 0.6(6)
C20 N4 C16 C17 . . -2.0(5)
Ru1 N4 C16 C17 . . 170.4(3)
N4 C16 C17 C18 . . 0.0(6)
C16 C17 C18 C19 . . 2.2(7)
C17 C18 C19 C20 . . -2.3(7)
C16 N4 C20 C19 . . 1.9(5)
Ru1 N4 C20 C19 . . -170.3(3)
C18 C19 C20 N4 . . 0.3(6)
C22 N5 C21 C22 7 . 0.3(5)
Ru1 N5 C21 C22 . . 180.0(2)
N5 C21 C22 N5 . 7 -0.3(6)
